data_7120855
loop_
_publ_author_name
'Tian, Meng'
'Li, Juanjuan'
'zhang, shumiao'
'Guo, Lihua'
'He, Xiangdong'
'Kong, Deliang'
'Zhang, Hairong'
'Liu, Zhe'

_publ_section_title
;
 Half-sandwich Ruthenium(II) Complexes Containing N^N chelated
 Imino-pyridyl Ligands That Are Selectively Toxic to Cancer Cells
;
_journal_name_full 'Chemical Communications'
_journal_paper_doi 10.1039/C7CC08270C
_journal_year 2017
_chemical_formula_sum 'C24 H28 Cl F6 N2 P Ru'
_chemical_formula_weight 625.97
_chemical_name_systematic
; 
 ? 
;
_space_group_IT_number 14
_symmetry_cell_setting monoclinic
_symmetry_space_group_name_Hall '-P 2yn'
_symmetry_space_group_name_H-M 'P 1 21/n 1'
_atom_sites_solution_hydrogens geom
_atom_sites_solution_primary direct
_atom_sites_solution_secondary difmap
_audit_creation_method SHELXL-97
_audit_update_record
;
2017-08-06 deposited with the CCDC.
2017-11-07 downloaded from the CCDC.
;
_cell_angle_alpha 90.00
_cell_angle_beta 115.5210(10)
_cell_angle_gamma 90.00
_cell_formula_units_Z 4
_cell_length_a 16.4797(11)
_cell_length_b 9.7608(6)
_cell_length_c 17.6390(12)
_cell_measurement_reflns_used 2314
_cell_measurement_temperature 295(2)
_cell_measurement_theta_max 26.35
_cell_measurement_theta_min 2.13
_cell_volume 2560.5(3)
_computing_cell_refinement 'Bruker SMART'
_computing_data_collection 'Bruker SMART'
_computing_data_reduction 'Bruker SAINT'
_computing_molecular_graphics 'Bruker SHELXTL'
_computing_publication_material 'Bruker SHELXTL'
_computing_structure_refinement 'SHELXL-97 (Sheldrick, 1997)'
_computing_structure_solution 'SHELXS-97 (Sheldrick, 1990)'
_diffrn_ambient_temperature 295(2)
_diffrn_measured_fraction_theta_full 0.999
_diffrn_measured_fraction_theta_max 0.999
_diffrn_measurement_device_type 'Bruker Apex'
_diffrn_measurement_method '\f and \w'
_diffrn_radiation_monochromator graphite
_diffrn_radiation_source 'fine-focus sealed tube'
_diffrn_radiation_type MoK\a
_diffrn_radiation_wavelength 0.71073
_diffrn_reflns_av_R_equivalents 0.0333
_diffrn_reflns_av_sigmaI/netI 0.0351
_diffrn_reflns_limit_h_max 20
_diffrn_reflns_limit_h_min -20
_diffrn_reflns_limit_k_max 12
_diffrn_reflns_limit_k_min -10
_diffrn_reflns_limit_l_max 21
_diffrn_reflns_limit_l_min -16
_diffrn_reflns_number 16053
_diffrn_reflns_theta_full 26.00
_diffrn_reflns_theta_max 26.00
_diffrn_reflns_theta_min 2.24
_exptl_absorpt_coefficient_mu 0.839
_exptl_absorpt_correction_T_max 0.7635
_exptl_absorpt_correction_T_min 0.7196
_exptl_absorpt_correction_type multi-scan
_exptl_absorpt_process_details SADABS
_exptl_crystal_colour black
_exptl_crystal_density_diffrn 1.624
_exptl_crystal_density_method 'not measured'
_exptl_crystal_description block
_exptl_crystal_F_000 1264
_exptl_crystal_size_max 0.42
_exptl_crystal_size_mid 0.40
_exptl_crystal_size_min 0.34
_refine_diff_density_max 0.847
_refine_diff_density_min -0.441
_refine_diff_density_rms 0.090
_refine_ls_extinction_method none
_refine_ls_goodness_of_fit_ref 1.046
_refine_ls_hydrogen_treatment constr
_refine_ls_matrix_type full
_refine_ls_number_parameters 320
_refine_ls_number_reflns 5034
_refine_ls_number_restraints 0
_refine_ls_restrained_S_all 1.046
_refine_ls_R_factor_all 0.0511
_refine_ls_R_factor_gt 0.0398
_refine_ls_shift/su_max 0.001
_refine_ls_shift/su_mean 0.000
_refine_ls_structure_factor_coef Fsqd
_refine_ls_weighting_details 'calc w=1/[\s^2^(Fo^2^)+(0.0553P)^2^+1.9252P] where P=(Fo^2^+2Fc^2^)/3'
_refine_ls_weighting_scheme calc
_refine_ls_wR_factor_gt 0.0983
_refine_ls_wR_factor_ref 0.1059
_reflns_number_gt 4080
_reflns_number_total 5034
_reflns_threshold_expression >2sigma(I)
_cod_data_source_file c7cc08270c2.cif
_cod_data_source_block complex
_cod_original_sg_symbol_H-M P21/n
_cod_database_code 7120855

loop_
_symmetry_equiv_pos_as_xyz
'x, y, z'
'-x+1/2, y+1/2, -z+1/2'
'-x, -y, -z'
'x-1/2, -y-1/2, z-1/2'

loop_
_atom_site_label
_atom_site_type_symbol
_atom_site_fract_x
_atom_site_fract_y
_atom_site_fract_z
_atom_site_U_iso_or_equiv
_atom_site_adp_type
_atom_site_occupancy
_atom_site_symmetry_multiplicity
_atom_site_calc_flag
_atom_site_refinement_flags
Ru1 Ru 0.334221(17) 0.41486(3) 0.159436(16) 0.03322(11) Uani 1 1 d .
C1 C 0.3468(3) 0.6357(4) 0.1821(3) 0.0525(10) Uani 1 1 d .
H1 H 0.3734 0.6692 0.2401 0.063 Uiso 1 1 calc R
C2 C 0.2561(3) 0.6039(4) 0.1441(3) 0.0546(10) Uani 1 1 d .
H2 H 0.2195 0.6157 0.1751 0.066 Uiso 1 1 calc R
C3 C 0.2215(3) 0.5320(5) 0.0683(3) 0.0649(12) Uani 1 1 d .
H3 H 0.1609 0.4934 0.0475 0.078 Uiso 1 1 calc R
C4 C 0.2768(3) 0.4917(4) 0.0302(3) 0.0635(12) Uani 1 1 d .
H4 H 0.2544 0.4276 -0.0172 0.076 Uiso 1 1 calc R
C5 C 0.3686(3) 0.5247(4) 0.0702(3) 0.0573(11) Uani 1 1 d .
H5 H 0.4099 0.4823 0.0504 0.069 Uiso 1 1 calc R
C6 C 0.4036(3) 0.5983(4) 0.1452(3) 0.0530(10) Uani 1 1 d .
H6 H 0.4689 0.6065 0.1775 0.064 Uiso 1 1 calc R
C7 C 0.3899(3) 0.4234(4) 0.3499(2) 0.0500(9) Uani 1 1 d .
H7 H 0.3550 0.5023 0.3392 0.060 Uiso 1 1 calc R
C8 C 0.4293(3) 0.3723(5) 0.4300(2) 0.0564(10) Uani 1 1 d .
H8 H 0.4208 0.4167 0.4727 0.068 Uiso 1 1 calc R
C9 C 0.4808(3) 0.2571(5) 0.4476(2) 0.0571(11) Uani 1 1 d .
H9 H 0.5086 0.2234 0.5022 0.068 Uiso 1 1 calc R
C10 C 0.4908(3) 0.1916(4) 0.3833(2) 0.0529(10) Uani 1 1 d .
H10 H 0.5244 0.1116 0.3933 0.064 Uiso 1 1 calc R
C11 C 0.4496(2) 0.2472(4) 0.3029(2) 0.0385(7) Uani 1 1 d .
C12 C 0.4578(2) 0.1910(4) 0.2308(2) 0.0393(8) Uani 1 1 d .
H12 H 0.4927 0.1136 0.2357 0.047 Uiso 1 1 calc R
C13 C 0.4375(2) 0.2160(3) 0.0909(2) 0.0350(7) Uani 1 1 d .
C14 C 0.5212(2) 0.2586(4) 0.0961(2) 0.0400(8) Uani 1 1 d .
C15 C 0.5377(3) 0.2343(4) 0.0264(3) 0.0499(9) Uani 1 1 d .
H15 H 0.5927 0.2601 0.0278 0.060 Uiso 1 1 calc R
C16 C 0.4744(3) 0.1727(4) -0.0449(3) 0.0553(10) Uani 1 1 d .
H16 H 0.4864 0.1593 -0.0912 0.066 Uiso 1 1 calc R
C17 C 0.3935(3) 0.1312(4) -0.0476(2) 0.0512(9) Uani 1 1 d .
H17 H 0.3517 0.0890 -0.0959 0.061 Uiso 1 1 calc R
C18 C 0.3728(2) 0.1507(4) 0.0198(2) 0.0405(8) Uani 1 1 d .
C19 C 0.2869(3) 0.0953(4) 0.0198(3) 0.0485(9) Uani 1 1 d .
H19 H 0.2714 0.1555 0.0560 0.058 Uiso 1 1 calc R
C20 C 0.2071(3) 0.0954(5) -0.0661(3) 0.0747(14) Uani 1 1 d .
H20A H 0.1999 0.1852 -0.0905 0.112 Uiso 1 1 calc R
H20B H 0.1536 0.0709 -0.0603 0.112 Uiso 1 1 calc R
H20C H 0.2172 0.0303 -0.1019 0.112 Uiso 1 1 calc R
C21 C 0.3031(3) -0.0463(5) 0.0590(3) 0.0677(12) Uani 1 1 d .
H21A H 0.3186 -0.1085 0.0252 0.102 Uiso 1 1 calc R
H21B H 0.2495 -0.0778 0.0623 0.102 Uiso 1 1 calc R
H21C H 0.3515 -0.0423 0.1145 0.102 Uiso 1 1 calc R
C22 C 0.5945(2) 0.3258(4) 0.1735(3) 0.0518(10) Uani 1 1 d .
H22 H 0.5678 0.3524 0.2114 0.062 Uiso 1 1 calc R
C23 C 0.6694(3) 0.2220(6) 0.2195(3) 0.0738(14) Uani 1 1 d .
H23A H 0.6456 0.1468 0.2386 0.111 Uiso 1 1 calc R
H23B H 0.7166 0.2655 0.2668 0.111 Uiso 1 1 calc R
H23C H 0.6931 0.1886 0.1819 0.111 Uiso 1 1 calc R
C24 C 0.6316(3) 0.4558(5) 0.1503(3) 0.0724(13) Uani 1 1 d .
H24A H 0.6686 0.5049 0.2006 0.109 Uiso 1 1 calc R
H24B H 0.5826 0.5130 0.1148 0.109 Uiso 1 1 calc R
H24C H 0.6669 0.4306 0.1212 0.109 Uiso 1 1 calc R
Cl1 Cl 0.22436(6) 0.25925(11) 0.16430(7) 0.0545(3) Uani 1 1 d .
F1 F 0.3180(3) 0.2342(4) 0.5968(3) 0.151(2) Uani 1 1 d .
F2 F 0.4349(3) 0.1350(5) 0.5908(3) 0.1527(18) Uani 1 1 d .
F3 F 0.5056(2) 0.1385(3) 0.7311(2) 0.1150(14) Uani 1 1 d .
F4 F 0.3897(3) 0.2425(6) 0.7324(3) 0.178(2) Uani 1 1 d .
F5 F 0.4558(3) 0.3310(4) 0.6604(3) 0.1408(18) Uani 1 1 d .
F7 F 0.3734(2) 0.0400(3) 0.6608(2) 0.1000(11) Uani 1 1 d .
N1 N 0.40034(18) 0.3628(3) 0.28670(17) 0.0375(6) Uani 1 1 d .
N2 N 0.41587(17) 0.2503(3) 0.16010(16) 0.0322(6) Uani 1 1 d .
P1 P 0.41220(8) 0.18879(12) 0.66290(7) 0.0582(3) Uani 1 1 d .

loop_
_atom_site_aniso_label
_atom_site_aniso_U_11
_atom_site_aniso_U_22
_atom_site_aniso_U_33
_atom_site_aniso_U_23
_atom_site_aniso_U_13
_atom_site_aniso_U_12
Ru1 0.03654(16) 0.03206(16) 0.03229(16) 0.00231(10) 0.01598(12) 0.00280(11)
C1 0.073(3) 0.0323(19) 0.057(2) 0.0015(17) 0.032(2) 0.0014(18)
C2 0.058(2) 0.045(2) 0.063(3) 0.0081(19) 0.029(2) 0.0198(18)
C3 0.052(2) 0.059(3) 0.064(3) 0.021(2) 0.006(2) 0.013(2)
C4 0.099(4) 0.044(2) 0.036(2) 0.0119(17) 0.018(2) 0.013(2)
C5 0.089(3) 0.041(2) 0.058(3) 0.0201(19) 0.046(2) 0.014(2)
C6 0.062(2) 0.036(2) 0.065(3) 0.0121(18) 0.032(2) 0.0010(17)
C7 0.057(2) 0.053(2) 0.045(2) -0.0066(17) 0.0265(19) 0.0033(18)
C8 0.057(2) 0.078(3) 0.037(2) -0.0100(19) 0.0234(18) -0.005(2)
C9 0.058(2) 0.080(3) 0.035(2) 0.0090(19) 0.0215(18) 0.002(2)
C10 0.055(2) 0.061(3) 0.043(2) 0.0142(18) 0.0217(18) 0.0140(19)
C11 0.0361(17) 0.046(2) 0.0348(18) 0.0045(15) 0.0162(14) 0.0025(15)
C12 0.0396(18) 0.0403(19) 0.0423(19) 0.0041(15) 0.0216(15) 0.0065(15)
C13 0.0446(18) 0.0320(17) 0.0341(17) 0.0016(13) 0.0222(15) 0.0037(14)
C14 0.0470(19) 0.0383(19) 0.0415(19) 0.0031(15) 0.0254(16) 0.0029(15)
C15 0.058(2) 0.050(2) 0.057(2) 0.0048(18) 0.040(2) 0.0049(18)
C16 0.079(3) 0.056(3) 0.045(2) 0.0014(18) 0.040(2) 0.010(2)
C17 0.061(2) 0.053(2) 0.040(2) -0.0055(17) 0.0216(19) 0.0070(19)
C18 0.0450(19) 0.0363(19) 0.0412(19) 0.0001(15) 0.0194(16) 0.0057(15)
C19 0.046(2) 0.047(2) 0.051(2) -0.0122(17) 0.0202(18) -0.0031(17)
C20 0.057(3) 0.083(4) 0.066(3) -0.002(2) 0.009(2) -0.007(2)
C21 0.060(3) 0.064(3) 0.081(3) 0.005(2) 0.032(2) -0.009(2)
C22 0.046(2) 0.064(3) 0.056(2) -0.0107(19) 0.0309(19) -0.0094(18)
C23 0.053(3) 0.100(4) 0.060(3) 0.012(3) 0.017(2) 0.004(2)
C24 0.063(3) 0.074(3) 0.090(4) -0.016(3) 0.042(3) -0.025(2)
Cl1 0.0502(5) 0.0606(6) 0.0629(6) -0.0018(5) 0.0341(5) -0.0119(4)
F1 0.115(3) 0.084(2) 0.143(3) 0.000(2) -0.049(3) 0.024(2)
F2 0.201(5) 0.182(4) 0.120(3) -0.034(3) 0.111(4) -0.053(4)
F3 0.0741(19) 0.0728(19) 0.127(3) 0.0169(19) -0.0237(19) -0.0061(16)
F4 0.144(4) 0.263(6) 0.131(4) -0.091(4) 0.065(3) 0.011(4)
F5 0.136(3) 0.068(2) 0.143(3) 0.030(2) -0.011(3) -0.025(2)
F7 0.0795(19) 0.080(2) 0.109(3) 0.0159(18) 0.0118(17) -0.0220(17)
N1 0.0413(15) 0.0397(15) 0.0317(14) 0.0008(12) 0.0158(12) 0.0023(13)
N2 0.0352(13) 0.0298(14) 0.0344(15) 0.0015(11) 0.0176(12) 0.0015(11)
P1 0.0595(6) 0.0510(6) 0.0475(6) -0.0005(5) 0.0073(5) 0.0046(5)

loop_
_atom_type_symbol
_atom_type_description
_atom_type_scat_dispersion_real
_atom_type_scat_dispersion_imag
_atom_type_scat_source
C C 0.0033 0.0016 'International Tables Vol C Tables 4.2.6.8 and 6.1.1.4'
H H 0.0000 0.0000 'International Tables Vol C Tables 4.2.6.8 and 6.1.1.4'
N N 0.0061 0.0033 'International Tables Vol C Tables 4.2.6.8 and 6.1.1.4'
P P 0.1023 0.0942 'International Tables Vol C Tables 4.2.6.8 and 6.1.1.4'
Cl Cl 0.1484 0.1585 'International Tables Vol C Tables 4.2.6.8 and 6.1.1.4'
Ru Ru -1.2594 0.8363 'International Tables Vol C Tables 4.2.6.8 and 6.1.1.4'
F F 0.0171 0.0103 'International Tables Vol C Tables 4.2.6.8 and 6.1.1.4'

loop_
_geom_angle_atom_site_label_1
_geom_angle_atom_site_label_2
_geom_angle_atom_site_label_3
_geom_angle
N2 Ru1 N1 76.76(10)
N2 Ru1 C5 90.85(13)
N1 Ru1 C5 136.03(15)
N2 Ru1 C3 138.34(15)
N1 Ru1 C3 143.29(16)
C5 Ru1 C3 67.22(17)
N2 Ru1 C1 138.26(13)
N1 Ru1 C1 94.54(14)
C5 Ru1 C1 67.18(16)
C3 Ru1 C1 66.52(17)
N2 Ru1 C4 104.89(14)
N1 Ru1 C4 172.66(15)
C5 Ru1 C4 37.53(17)
C3 Ru1 C4 37.40(18)
C1 Ru1 C4 79.45(16)
N2 Ru1 C6 105.14(13)
N1 Ru1 C6 105.34(14)
C5 Ru1 C6 37.21(16)
C3 Ru1 C6 78.97(17)
C1 Ru1 C6 37.26(15)
C4 Ru1 C6 67.32(17)
N2 Ru1 C2 170.41(14)
N1 Ru1 C2 110.02(14)
C5 Ru1 C2 79.56(16)
C3 Ru1 C2 37.15(17)
C1 Ru1 C2 36.80(15)
C4 Ru1 C2 67.51(17)
C6 Ru1 C2 66.94(17)
N2 Ru1 Cl1 90.41(8)
N1 Ru1 Cl1 81.93(8)
C5 Ru1 Cl1 140.98(13)
C3 Ru1 Cl1 86.68(13)
C1 Ru1 Cl1 129.26(11)
C4 Ru1 Cl1 105.11(14)
C6 Ru1 Cl1 163.91(11)
C2 Ru1 Cl1 97.18(12)
C2 C1 C6 121.1(4)
C2 C1 Ru1 72.1(2)
C6 C1 Ru1 71.8(2)
C2 C1 H1 119.0
C6 C1 H1 119.0
Ru1 C1 H1 119.0
C1 C2 C3 119.1(4)
C1 C2 Ru1 71.1(2)
C3 C2 Ru1 70.8(2)
C1 C2 H2 119.9
C3 C2 H2 119.9
Ru1 C2 H2 119.9
C2 C3 C4 121.3(4)
C2 C3 Ru1 72.0(2)
C4 C3 Ru1 71.6(2)
C2 C3 H3 118.8
C4 C3 H3 118.8
Ru1 C3 H3 118.8
C3 C4 C5 118.5(4)
C3 C4 Ru1 71.0(2)
C5 C4 Ru1 70.5(2)
C3 C4 H4 120.3
C5 C4 H4 120.3
Ru1 C4 H4 120.3
C6 C5 C4 120.8(4)
C6 C5 Ru1 72.4(2)
C4 C5 Ru1 72.0(2)
C6 C5 H5 119.2
C4 C5 H5 119.2
Ru1 C5 H5 119.2
C5 C6 C1 119.3(4)
C5 C6 Ru1 70.4(2)
C1 C6 Ru1 71.0(2)
C5 C6 H6 119.7
C1 C6 H6 119.7
Ru1 C6 H6 119.7
N1 C7 C8 121.7(4)
N1 C7 H7 119.2
C8 C7 H7 119.2
C9 C8 C7 120.5(4)
C9 C8 H8 119.8
C7 C8 H8 119.8
C8 C9 C10 118.8(4)
C8 C9 H9 120.6
C10 C9 H9 120.6
C9 C10 C11 118.8(4)
C9 C10 H10 120.6
C11 C10 H10 120.6
N1 C11 C10 121.8(3)
N1 C11 C12 114.1(3)
C10 C11 C12 124.1(3)
N2 C12 C11 118.2(3)
N2 C12 H12 120.9
C11 C12 H12 120.9
C18 C13 C14 122.6(3)
C18 C13 N2 119.4(3)
C14 C13 N2 117.8(3)
C15 C14 C13 117.0(3)
C15 C14 C22 118.9(3)
C13 C14 C22 124.2(3)
C16 C15 C14 121.4(4)
C16 C15 H15 119.3
C14 C15 H15 119.3
C17 C16 C15 120.2(4)
C17 C16 H16 119.9
C15 C16 H16 119.9
C16 C17 C18 121.6(4)
C16 C17 H17 119.2
C18 C17 H17 119.2
C17 C18 C13 117.2(3)
C17 C18 C19 121.8(3)
C13 C18 C19 120.9(3)
C18 C19 C21 110.2(3)
C18 C19 C20 114.1(4)
C21 C19 C20 111.2(4)
C18 C19 H19 107.0
C21 C19 H19 107.0
C20 C19 H19 107.0
C19 C20 H20A 109.5
C19 C20 H20B 109.5
H20A C20 H20B 109.5
C19 C20 H20C 109.5
H20A C20 H20C 109.5
H20B C20 H20C 109.5
C19 C21 H21A 109.5
C19 C21 H21B 109.5
H21A C21 H21B 109.5
C19 C21 H21C 109.5
H21A C21 H21C 109.5
H21B C21 H21C 109.5
C14 C22 C23 109.6(3)
C14 C22 C24 111.7(4)
C23 C22 C24 111.3(4)
C14 C22 H22 108.0
C23 C22 H22 108.0
C24 C22 H22 108.0
C22 C23 H23A 109.5
C22 C23 H23B 109.5
H23A C23 H23B 109.5
C22 C23 H23C 109.5
H23A C23 H23C 109.5
H23B C23 H23C 109.5
C22 C24 H24A 109.5
C22 C24 H24B 109.5
H24A C24 H24B 109.5
C22 C24 H24C 109.5
H24A C24 H24C 109.5
H24B C24 H24C 109.5
C7 N1 C11 118.5(3)
C7 N1 Ru1 126.3(3)
C11 N1 Ru1 114.7(2)
C12 N2 C13 119.5(3)
C12 N2 Ru1 115.5(2)
C13 N2 Ru1 124.3(2)
F4 P1 F1 89.7(3)
F4 P1 F2 179.3(3)
F1 P1 F2 89.8(3)
F4 P1 F3 89.4(3)
F1 P1 F3 177.7(3)
F2 P1 F3 91.1(3)
F4 P1 F5 89.5(3)
F1 P1 F5 92.7(2)
F2 P1 F5 90.1(3)
F3 P1 F5 89.34(18)
F4 P1 F7 95.7(3)
F1 P1 F7 88.9(2)
F2 P1 F7 84.7(2)
F3 P1 F7 89.08(17)
F5 P1 F7 174.5(3)

loop_
_geom_bond_atom_site_label_1
_geom_bond_atom_site_label_2
_geom_bond_distance
Ru1 N2 2.092(3)
Ru1 N1 2.092(3)
Ru1 C5 2.172(4)
Ru1 C3 2.183(4)
Ru1 C1 2.186(4)
Ru1 C4 2.191(4)
Ru1 C6 2.197(4)
Ru1 C2 2.199(4)
Ru1 Cl1 2.3928(9)
C1 C2 1.384(6)
C1 C6 1.400(6)
C1 H1 0.9800
C2 C3 1.396(6)
C2 H2 0.9800
C3 C4 1.402(7)
C3 H3 0.9800
C4 C5 1.404(6)
C4 H4 0.9800
C5 C6 1.394(6)
C5 H5 0.9800
C6 H6 0.9800
C7 N1 1.337(5)
C7 C8 1.371(6)
C7 H7 0.9300
C8 C9 1.362(6)
C8 H8 0.9300
C9 C10 1.372(6)
C9 H9 0.9300
C10 C11 1.392(5)
C10 H10 0.9300
C11 N1 1.347(4)
C11 C12 1.444(5)
C12 N2 1.274(4)
C12 H12 0.9300
C13 C18 1.401(5)
C13 C14 1.405(5)
C13 N2 1.450(4)
C14 C15 1.391(5)
C14 C22 1.527(5)
C15 C16 1.378(6)
C15 H15 0.9300
C16 C17 1.373(6)
C16 H16 0.9300
C17 C18 1.386(5)
C17 H17 0.9300
C18 C19 1.514(5)
C19 C21 1.518(6)
C19 C20 1.520(6)
C19 H19 0.9800
C20 H20A 0.9600
C20 H20B 0.9600
C20 H20C 0.9600
C21 H21A 0.9600
C21 H21B 0.9600
C21 H21C 0.9600
C22 C23 1.532(6)
C22 C24 1.538(6)
C22 H22 0.9800
C23 H23A 0.9600
C23 H23B 0.9600
C23 H23C 0.9600
C24 H24A 0.9600
C24 H24B 0.9600
C24 H24C 0.9600
F1 P1 1.551(3)
F2 P1 1.563(4)
F3 P1 1.569(3)
F4 P1 1.519(4)
F5 P1 1.572(4)
F7 P1 1.581(3)
